data_4088755
loop_
_publ_author_name
'Carpenter, Alex E.'
'Chan, Chinglin'
'Rheingold, Arnold L.'
'Figueroa, Joshua S.'

_publ_section_title
;
 A Well-Defined Isocyano Analogue of HCo(CO)4. 2: Relative Br\/onsted
 Acidity as a Function of Isocyanide Ligation
;
_journal_issue 14
_journal_name_full Organometallics
_journal_page_first 2319
_journal_paper_doi 10.1021/acs.organomet.6b00375
_journal_volume 35
_journal_year 2016
_chemical_formula_moiety 'C52 H50 Co N2 O2, C36 H30 N P2, C4 H10 O'
_chemical_formula_sum 'C92 H90 Co N3 O3 P2'
_chemical_formula_weight 1406.53
_chemical_melting_point ?
_chemical_name_common 'PPN[Co(CO)2(CNArMes2)2] Et2O'
_space_group_crystal_system monoclinic
_space_group_IT_number 15
_space_group_name_Hall '-C 2yc'
_space_group_name_H-M_alt 'C 1 2/c 1'
_atom_sites_solution_hydrogens geom
_atom_sites_solution_primary direct
_audit_creation_date 2016-01-31
_audit_creation_method
;
Olex2 1.2
(compiled 2015.01.26 svn.r3150 for OlexSys, GUI svn.r4998)
;
_cell_angle_alpha 90
_cell_angle_beta 98.267(2)
_cell_angle_gamma 90
_cell_formula_units_Z 8
_cell_length_a 24.377(4)
_cell_length_b 16.575(3)
_cell_length_c 38.687(6)
_cell_measurement_reflns_used 5462
_cell_measurement_temperature 100(2)
_cell_measurement_theta_max 25.32
_cell_measurement_theta_min 2.50
_cell_volume 15469(4)
_computing_cell_refinement 'SAINT v7.68A (Bruker, 2009)'
_computing_data_reduction 'SAINT v7.68A (Bruker, 2009)'
_computing_molecular_graphics 'Olex2 (Dolomanov et al., 2009)'
_computing_publication_material 'Olex2 (Dolomanov et al., 2009)'
_computing_structure_refinement 'XL (Sheldrick, 2008)'
_computing_structure_solution 'XT (Sheldrick, 2015)'
_diffrn_ambient_temperature 99.85
_diffrn_measured_fraction_theta_full 0.992
_diffrn_measured_fraction_theta_max 0.990
_diffrn_measurement_device_type 'Bruker APEX-II CCD'
_diffrn_measurement_method '\f and \w scans'
_diffrn_radiation_monochromator graphite
_diffrn_radiation_type MoK\a
_diffrn_radiation_wavelength 0.71073
_diffrn_reflns_av_R_equivalents 0.1341
_diffrn_reflns_av_unetI/netI 0.1453
_diffrn_reflns_Laue_measured_fraction_full 0.992
_diffrn_reflns_Laue_measured_fraction_max 0.990
_diffrn_reflns_limit_h_max 29
_diffrn_reflns_limit_h_min -26
_diffrn_reflns_limit_k_max 19
_diffrn_reflns_limit_k_min -19
_diffrn_reflns_limit_l_max 43
_diffrn_reflns_limit_l_min -46
_diffrn_reflns_number 53951
_diffrn_reflns_point_group_measured_fraction_full 0.992
_diffrn_reflns_point_group_measured_fraction_max 0.990
_diffrn_reflns_theta_full 25.000
_diffrn_reflns_theta_max 25.393
_diffrn_reflns_theta_min 1.491
_diffrn_source 'sealed tube'
_diffrn_standards_number 0
_exptl_absorpt_coefficient_mu 0.315
_exptl_absorpt_correction_T_max 0.7452
_exptl_absorpt_correction_T_min 0.6229
_exptl_absorpt_correction_type multi-scan
_exptl_absorpt_process_details
;
SADABS-2008/1 (Bruker,2008) was used for absorption correction.
wR2(int) was 0.0788 before and 0.0700 after correction.
The Ratio of minimum to maximum transmission is 0.8359.
The \l/2 correction factor is 0.0015.
;
_exptl_crystal_colour orange
_exptl_crystal_density_diffrn 1.208
_exptl_crystal_density_meas ?
_exptl_crystal_density_method 'not measured'
_exptl_crystal_description irregular
_exptl_crystal_F_000 5952
_exptl_crystal_size_max 0.2
_exptl_crystal_size_mid 0.2
_exptl_crystal_size_min 0.2
_refine_diff_density_max 1.436
_refine_diff_density_min -0.682
_refine_diff_density_rms 0.097
_refine_ls_extinction_method none
_refine_ls_goodness_of_fit_ref 1.155
_refine_ls_hydrogen_treatment constr
_refine_ls_matrix_type full
_refine_ls_number_parameters 918
_refine_ls_number_reflns 14088
_refine_ls_number_restraints 0
_refine_ls_restrained_S_all 1.155
_refine_ls_R_factor_all 0.1836
_refine_ls_R_factor_gt 0.1056
_refine_ls_shift/su_max 0.001
_refine_ls_shift/su_mean 0.000
_refine_ls_structure_factor_coef Fsqd
_refine_ls_weighting_details 'w=1/[\s^2^(Fo^2^)+(0.0033P)^2^+204.8746P] where P=(Fo^2^+2Fc^2^)/3'
_refine_ls_weighting_scheme calc
_refine_ls_wR_factor_gt 0.2008
_refine_ls_wR_factor_ref 0.2284
_reflns_Friedel_coverage 0.000
_reflns_number_gt 8111
_reflns_number_total 14088
_reflns_threshold_expression 'I > 2\s(I)'
_cod_data_source_file om6b00375_si_002.cif
_cod_data_source_block jfig405
_cod_depositor_comments
;
The following automatic conversions were performed:

data item '_chemical_melting_point' value 'not measured' was changed
to '?' -- the value is undefined or not given.

data item '_exptl_crystal_density_meas' value 'not measured' was
changed to '?' -- the value is perceived as not measured.

Automatic conversion script
Id: cif_fix_values 6909 2019-04-08 15:41:33Z antanas 
;
_cod_database_code 4088755
_shelx_space_group_comment
;
The symmetry employed for this shelxl refinement is uniquely defined
by the following loop, which should always be used as a source of
symmetry information in preference to the above space-group names.
They are only intended as comments.
;
_shelx_estimated_absorpt_t_max 0.940
_shelx_estimated_absorpt_t_min 0.940
_olex2_refinement_description
;
1. Fixed Uiso
 At 1.2 times of:
  All C(H) groups, All C(H,H) groups
 At 1.5 times of:
  All C(H,H,H) groups
2. Uiso/Uaniso restraints and constraints
Uanis(C7C) = Uanis(C1C)
3.a Secondary CH2 refined with riding coordinates:
 C2S(H2SA,H2SB), C3S(H3SA,H3SB)
3.b Aromatic/amide H refined with riding coordinates:
 C7(H7), C8(H8), C9(H9), C14(H14), C17(H17), C23(H23), C26(H26), C31(H31),
 C32(H32), C33(H33), C38(H38), C41(H41), C47(H47), C50(H50), C2C(H2C), C3C(H3C),
  C4C(H4C), C5C(H5C), C6C(H6C), C8C(H8C), C9C(H9C), C10C(H10C), C11C(H11C),
 C12C(H12C), C14C(H14C), C15C(H15C), C16C(H16D), C17C(H17C), C18C(H18C),
 C20C(H20C), C21C(H21C), C22C(H22D), C23C(H23C), C24C(H24C), C26C(H26C),
 C27C(H27C), C28C(H28D), C29C(H29C), C30C(H30C), C33C(H33C), C34C(H34C),
 C35C(H35C), C36C(H36C), C37C(H37D)
3.c Idealised Me refined as rotating group:
 C13(H13A,H13B,H13C), C16(H16A,H16B,H16C), C19(H19A,H19B,H19C), C22(H22A,H22B,
 H22C), C25(H25A,H25B,H25C), C28(H28A,H28B,H28C), C37(H37A,H37B,H37C), C40(H40A,
 H40B,H40C), C43(H43A,H43B,H43C), C46(H46A,H46B,H46C), C49(H49A,H49B,H49C),
 C52(H52A,H52B,H52C), C1S(H1SA,H1SB,H1SC), C4S(H4SA,H4SB,H4SC)
;
_shelx_shelxl_version_number 2014/7
_olex2_submission_special_instructions 'No special instructions were received'

loop_
_space_group_symop_operation_xyz
'x, y, z'
'-x, y, -z+1/2'
'x+1/2, y+1/2, z'
'-x+1/2, y+1/2, -z+1/2'
'-x, -y, -z'
'x, -y, z-1/2'
'-x+1/2, -y+1/2, -z'
'x+1/2, -y+1/2, z-1/2'

loop_
_atom_site_label
_atom_site_type_symbol
_atom_site_fract_x
_atom_site_fract_y
_atom_site_fract_z
_atom_site_U_iso_or_equiv
_atom_site_adp_type
_atom_site_occupancy
_atom_site_site_symmetry_order
_atom_site_calc_flag
_atom_site_refinement_flags_posn
_atom_site_disorder_assembly
_atom_site_disorder_group
Co1 Co 0.26467(4) 0.49826(6) 0.36706(2) 0.0208(2) Uani 1 1 d . A 1
O2 O 0.2619(2) 0.3224(3) 0.37049(13) 0.0310(13) Uani 1 1 d . . .
O3 O 0.3041(2) 0.5508(3) 0.43778(14) 0.0344(13) Uani 1 1 d . . .
N1 N 0.1497(2) 0.5594(3) 0.34226(15) 0.0199(13) Uani 1 1 d . . .
N4 N 0.3469(2) 0.5538(3) 0.32154(14) 0.0172(12) Uani 1 1 d . . .
C1 C 0.1954(3) 0.5354(4) 0.35116(19) 0.0185(15) Uani 1 1 d . A 1
C2 C 0.2630(3) 0.3932(4) 0.36796(18) 0.0180(15) Uani 1 1 d . . .
C3 C 0.2877(3) 0.5319(5) 0.40933(19) 0.0243(17) Uani 1 1 d . A 1
C4 C 0.3140(3) 0.5314(4) 0.33915(19) 0.0222(17) Uani 1 1 d . A 1
C5 C 0.0932(2) 0.5542(4) 0.33024(17) 0.0158(15) Uani 1 1 d . . .
C6 C 0.0684(3) 0.4788(4) 0.32301(18) 0.0194(16) Uani 1 1 d . . .
C7 C 0.0110(3) 0.4764(4) 0.31060(18) 0.0229(17) Uani 1 1 d . . .
H7 H -0.0068 0.4261 0.3050 0.027 Uiso 1 1 calc R . .
C8 C -0.0198(3) 0.5477(4) 0.3066(2) 0.0264(18) Uani 1 1 d . . .
H8 H -0.0585 0.5453 0.2988 0.032 Uiso 1 1 calc R . .
C9 C 0.0055(3) 0.6213(4) 0.31370(19) 0.0208(16) Uani 1 1 d . . .
H9 H -0.0160 0.6692 0.3104 0.025 Uiso 1 1 calc R . .
C10 C 0.0625(3) 0.6266(4) 0.32571(18) 0.0182(15) Uani 1 1 d . . .
C11 C 0.0889(2) 0.7080(4) 0.33077(18) 0.0184(15) Uani 1 1 d . . .
C12 C 0.0916(3) 0.7489(4) 0.36272(19) 0.0227(16) Uani 1 1 d . . .
C13 C 0.0681(3) 0.7103(5) 0.39298(19) 0.0329(19) Uani 1 1 d . . .
H13A H 0.0281 0.7023 0.3866 0.049 Uiso 1 1 calc GR . .
H13B H 0.0750 0.7456 0.4135 0.049 Uiso 1 1 calc GR . .
H13C H 0.0861 0.6581 0.3985 0.049 Uiso 1 1 calc GR . .
C14 C 0.1143(3) 0.8260(4) 0.3658(2) 0.0298(19) Uani 1 1 d . . .
H14 H 0.1163 0.8537 0.3874 0.036 Uiso 1 1 calc R . .
C15 C 0.1342(3) 0.8638(5) 0.3378(2) 0.034(2) Uani 1 1 d . . .
C16 C 0.1564(3) 0.9499(5) 0.3417(3) 0.048(2) Uani 1 1 d . . .
H16A H 0.1752 0.9633 0.3217 0.072 Uiso 1 1 calc GR . .
H16B H 0.1828 0.9543 0.3633 0.072 Uiso 1 1 calc GR . .
H16C H 0.1256 0.9874 0.3427 0.072 Uiso 1 1 calc GR . .
C17 C 0.1320(3) 0.8221(4) 0.3069(2) 0.0281(18) Uani 1 1 d . . .
H17 H 0.1462 0.8468 0.2879 0.034 Uiso 1 1 calc R . .
C18 C 0.1094(3) 0.7446(4) 0.30259(18) 0.0225(16) Uani 1 1 d . . .
C19 C 0.1057(3) 0.7010(5) 0.2678(2) 0.035(2) Uani 1 1 d . . .
H19A H 0.1296 0.6533 0.2704 0.053 Uiso 1 1 calc GR . .
H19B H 0.1177 0.7373 0.2503 0.053 Uiso 1 1 calc GR . .
H19C H 0.0672 0.6844 0.2602 0.053 Uiso 1 1 calc GR . .
C20 C 0.1002(3) 0.4012(4) 0.32497(19) 0.0208(16) Uani 1 1 d . . .
C21 C 0.1026(3) 0.3507(4) 0.3538(2) 0.0258(17) Uani 1 1 d . . .
C22 C 0.0776(3) 0.3778(5) 0.38556(19) 0.0326(19) Uani 1 1 d . . .
H22A H 0.0935 0.4300 0.3936 0.049 Uiso 1 1 calc GR . .
H22B H 0.0858 0.3377 0.4042 0.049 Uiso 1 1 calc GR . .
H22C H 0.0374 0.3831 0.3794 0.049 Uiso 1 1 calc GR . .
C23 C 0.1293(3) 0.2764(4) 0.3538(2) 0.0274(18) Uani 1 1 d . . .
H23 H 0.1306 0.2418 0.3734 0.033 Uiso 1 1 calc R . .
C24 C 0.1543(3) 0.2519(4) 0.3252(2) 0.0265(18) Uani 1 1 d . . .
C25 C 0.1843(3) 0.1716(4) 0.3263(2) 0.037(2) Uani 1 1 d . . .
H25A H 0.1796 0.1479 0.3028 0.056 Uiso 1 1 calc GR . .
H25B H 0.1690 0.1350 0.3423 0.056 Uiso 1 1 calc GR . .
H25C H 0.2239 0.1800 0.3344 0.056 Uiso 1 1 calc GR . .
C26 C 0.1523(3) 0.3034(4) 0.29715(18) 0.0255(17) Uani 1 1 d . . .
H26 H 0.1699 0.2877 0.2778 0.031 Uiso 1 1 calc R . .
C27 C 0.1255(3) 0.3777(4) 0.29595(18) 0.0222(16) Uani 1 1 d . . .
C28 C 0.1255(3) 0.4328(5) 0.2649(2) 0.034(2) Uani 1 1 d . . .
H28A H 0.0872 0.4477 0.2558 0.051 Uiso 1 1 calc GR . .
H28B H 0.1423 0.4049 0.2467 0.051 Uiso 1 1 calc GR . .
H28C H 0.1468 0.4816 0.2722 0.051 Uiso 1 1 calc GR . .
C29 C 0.3756(2) 0.5571(4) 0.29299(17) 0.0168(15) Uani 1 1 d . . .
C30 C 0.3935(3) 0.4853(4) 0.27875(18) 0.0219(16) Uani 1 1 d . . .
C31 C 0.4225(3) 0.4898(5) 0.25064(19) 0.0271(17) Uani 1 1 d . . .
H31 H 0.4359 0.4418 0.2414 0.033 Uiso 1 1 calc R . .
C32 C 0.4324(3) 0.5642(5) 0.23566(19) 0.0282(18) Uani 1 1 d . . .
H32 H 0.4515 0.5666 0.2159 0.034 Uiso 1 1 calc R . .
C33 C 0.4141(3) 0.6343(5) 0.24979(19) 0.0238(17) Uani 1 1 d . . .
H33 H 0.4213 0.6849 0.2398 0.029 Uiso 1 1 calc R . .
C34 C 0.3856(3) 0.6322(4) 0.27817(18) 0.0209(16) Uani 1 1 d . . .
C35 C 0.3660(3) 0.7091(4) 0.29331(19) 0.0231(16) Uani 1 1 d . . .
C36 C 0.4049(3) 0.7648(4) 0.30953(19) 0.0255(17) Uani 1 1 d . . .
C37 C 0.4667(3) 0.7515(5) 0.3112(2) 0.0314(19) Uani 1 1 d . . .
H37A H 0.4752 0.6942 0.3153 0.047 Uiso 1 1 calc GR . .
H37B H 0.4866 0.7835 0.3303 0.047 Uiso 1 1 calc GR . .
H37C H 0.4783 0.7681 0.2890 0.047 Uiso 1 1 calc GR . .
C38 C 0.3855(3) 0.8363(5) 0.3229(2) 0.0333(19) Uani 1 1 d . . .
H38 H 0.4118 0.8742 0.3337 0.040 Uiso 1 1 calc R . .
C39 C 0.3299(4) 0.8538(5) 0.3209(2) 0.034(2) Uani 1 1 d . . .
C40 C 0.3104(4) 0.9326(5) 0.3353(2) 0.051(3) Uani 1 1 d . . .
H40A H 0.2912 0.9212 0.3553 0.076 Uiso 1 1 calc GR . .
H40B H 0.2850 0.9600 0.3171 0.076 Uiso 1 1 calc GR . .
H40C H 0.3425 0.9673 0.3427 0.076 Uiso 1 1 calc GR . .
C41 C 0.2925(3) 0.7978(5) 0.3050(2) 0.038(2) Uani 1 1 d . . .
H41 H 0.2540 0.8094 0.3033 0.046 Uiso 1 1 calc R . .
C42 C 0.3084(3) 0.7259(4) 0.29128(19) 0.0255(17) Uani 1 1 d . . .
C43 C 0.2648(3) 0.6679(5) 0.2744(2) 0.034(2) Uani 1 1 d . . .
H43A H 0.2802 0.6349 0.2572 0.051 Uiso 1 1 calc GR . .
H43B H 0.2328 0.6983 0.2629 0.051 Uiso 1 1 calc GR . .
H43C H 0.2529 0.6328 0.2924 0.051 Uiso 1 1 calc GR . .
C44 C 0.3825(3) 0.4053(4) 0.29462(18) 0.0215(16) Uani 1 1 d . . .
C45 C 0.3289(3) 0.3716(5) 0.2881(2) 0.0291(18) Uani 1 1 d . . .
C46 C 0.2816(3) 0.4163(4) 0.26658(19) 0.0257(17) Uani 1 1 d . . .
H46A H 0.2639 0.4523 0.2818 0.039 Uiso 1 1 calc GR . .
H46B H 0.2542 0.3773 0.2555 0.039 Uiso 1 1 calc GR . .
H46C H 0.2959 0.4481 0.2485 0.039 Uiso 1 1 calc GR . .
C47 C 0.3198(3) 0.2964(4) 0.30172(18) 0.0270(18) Uani 1 1 d . . .
H47 H 0.2842 0.2724 0.2965 0.032 Uiso 1 1 calc R . .
C48 C 0.3615(3) 0.2552(4) 0.32299(18) 0.0277(18) Uani 1 1 d . . .
C49 C 0.3507(3) 0.1718(5) 0.3376(2) 0.040(2) Uani 1 1 d . . .
H49A H 0.3273 0.1774 0.3560 0.060 Uiso 1 1 calc GR . .
H49B H 0.3860 0.1468 0.3472 0.060 Uiso 1 1 calc GR . .
H49C H 0.3318 0.1378 0.3188 0.060 Uiso 1 1 calc GR . .
C50 C 0.4131(3) 0.2911(5) 0.3300(2) 0.033(2) Uani 1 1 d . . .
H50 H 0.4419 0.2638 0.3446 0.040 Uiso 1 1 calc R . .
C51 C 0.4243(3) 0.3658(5) 0.3163(2) 0.0300(19) Uani 1 1 d . . .
C52 C 0.4820(3) 0.4015(5) 0.3254(2) 0.038(2) Uani 1 1 d . . .
H52A H 0.5046 0.3865 0.3074 0.057 Uiso 1 1 calc GR . .
H52B H 0.4992 0.3807 0.3481 0.057 Uiso 1 1 calc GR . .
H52C H 0.4793 0.4604 0.3265 0.057 Uiso 1 1 calc GR . .
P1C P 0.45708(7) 0.69368(12) 0.49694(5) 0.0222(4) Uani 1 1 d . . .
P2C P 0.39357(7) 0.84268(12) 0.47157(5) 0.0224(4) Uani 1 1 d . . .
N1C N 0.4301(2) 0.7804(4) 0.49607(15) 0.0263(14) Uani 1 1 d . . .
C1C C 0.4178(3) 0.6219(4) 0.51849(17) 0.0217(11) Uani 1 1 d . . .
C2C C 0.3597(3) 0.6192(5) 0.5078(2) 0.0305(19) Uani 1 1 d . . .
H2C H 0.3423 0.6559 0.4908 0.037 Uiso 1 1 calc R . .
C3C C 0.3288(3) 0.5616(5) 0.5227(2) 0.038(2) Uani 1 1 d . . .
H3C H 0.2898 0.5589 0.5157 0.045 Uiso 1 1 calc R . .
C4C C 0.3537(3) 0.5083(5) 0.5477(2) 0.037(2) Uani 1 1 d . . .
H4C H 0.3322 0.4686 0.5572 0.044 Uiso 1 1 calc R . .
C5C C 0.4104(3) 0.5131(5) 0.5588(2) 0.041(2) Uani 1 1 d . . .
H5C H 0.4273 0.4781 0.5766 0.049 Uiso 1 1 calc R . .
C6C C 0.4423(3) 0.5682(5) 0.54396(19) 0.0317(19) Uani 1 1 d . . .
H6C H 0.4812 0.5698 0.5511 0.038 Uiso 1 1 calc R . .
C7C C 0.5246(3) 0.6971(5) 0.52197(17) 0.0217(11) Uani 1 1 d . . .
C8C C 0.5622(3) 0.6336(5) 0.5202(2) 0.0312(19) Uani 1 1 d . . .
H8C H 0.5538 0.5921 0.5034 0.037 Uiso 1 1 calc R . .
C9C C 0.6120(3) 0.6311(5) 0.5433(2) 0.043(2) Uani 1 1 d . . .
H9C H 0.6376 0.5884 0.5421 0.051 Uiso 1 1 calc R . .
C10C C 0.6233(4) 0.6915(6) 0.5679(3) 0.057(3) Uani 1 1 d . . .
H10C H 0.6562 0.6889 0.5843 0.068 Uiso 1 1 calc R . .
C11C C 0.5872(4) 0.7561(6) 0.5690(2) 0.052(3) Uani 1 1 d . . .
H11C H 0.5964 0.7986 0.5853 0.062 Uiso 1 1 calc R . .
C12C C 0.5380(3) 0.7581(5) 0.54633(19) 0.0324(19) Uani 1 1 d . . .
H12C H 0.5130 0.8017 0.5474 0.039 Uiso 1 1 calc R . .
C13C C 0.4643(3) 0.6535(4) 0.45445(18) 0.0220(16) Uani 1 1 d . . .
C14C C 0.4980(3) 0.6960(5) 0.4342(2) 0.0291(18) Uani 1 1 d . . .
H14C H 0.5192 0.7407 0.4438 0.035 Uiso 1 1 calc R . .
C15C C 0.5000(3) 0.6722(5) 0.4002(2) 0.034(2) Uani 1 1 d . . .
H15C H 0.5232 0.7002 0.3864 0.040 Uiso 1 1 calc R . .
C16C C 0.4681(3) 0.6073(5) 0.3859(2) 0.033(2) Uani 1 1 d . . .
H16D H 0.4693 0.5922 0.3624 0.040 Uiso 1 1 calc R . .
C17C C 0.4347(3) 0.5643(5) 0.4055(2) 0.0315(19) Uani 1 1 d . . .
H17C H 0.4133 0.5199 0.3956 0.038 Uiso 1 1 calc R . .
C18C C 0.4332(3) 0.5878(5) 0.4401(2) 0.0272(18) Uani 1 1 d . . .
H18C H 0.4108 0.5588 0.4539 0.033 Uiso 1 1 calc R . .
C19C C 0.3395(3) 0.7998(4) 0.44114(17) 0.0199(15) Uani 1 1 d . B 1
C20C C 0.2836(3) 0.8072(5) 0.44581(19) 0.0298(18) Uani 1 1 d . B 1
H20C H 0.2743 0.8346 0.4657 0.036 Uiso 1 1 calc R B 1
C21C C 0.2422(3) 0.7749(5) 0.4217(2) 0.038(2) Uani 1 1 d . B 1
H21C H 0.2045 0.7814 0.4248 0.045 Uiso 1 1 calc R B 1
C22C C 0.2555(3) 0.7327(5) 0.3928(2) 0.0321(19) Uani 1 1 d . B 1
H22D H 0.2269 0.7096 0.3766 0.039 Uiso 1 1 calc R B 1
C23C C 0.3102(3) 0.7245(4) 0.38790(19) 0.0293(18) Uani 1 1 d . B 1
H23C H 0.3192 0.6958 0.3682 0.035 Uiso 1 1 calc R B 1
C24C C 0.3519(3) 0.7583(4) 0.41168(19) 0.0244(17) Uani 1 1 d . B 1
H24C H 0.3894 0.7533 0.4079 0.029 Uiso 1 1 calc R B 1
C25C C 0.3620(3) 0.9104(5) 0.49974(18) 0.0243(17) Uani 1 1 d . . .
C26C C 0.3500(3) 0.8820(5) 0.5315(2) 0.0295(18) Uani 1 1 d . . .
H26C H 0.3576 0.8274 0.5380 0.035 Uiso 1 1 calc R . .
C27C C 0.3267(3) 0.9335(5) 0.5539(2) 0.034(2) Uani 1 1 d . . .
H27C H 0.3196 0.9146 0.5761 0.041 Uiso 1 1 calc R . .
C28C C 0.3138(3) 1.0124(5) 0.5439(2) 0.036(2) Uani 1 1 d . . .
H28D H 0.2978 1.0473 0.5592 0.043 Uiso 1 1 calc R . .
C29C C 0.3242(3) 1.0406(5) 0.5120(2) 0.038(2) Uani 1 1 d . . .
H29C H 0.3149 1.0945 0.5051 0.046 Uiso 1 1 calc R . .
C30C C 0.3484(3) 0.9892(5) 0.4898(2) 0.0328(19) Uani 1 1 d . . .
H30C H 0.3556 1.0084 0.4678 0.039 Uiso 1 1 calc R . .
C32C C 0.4349(3) 0.9057(4) 0.44743(18) 0.0243(17) Uani 1 1 d . . .
C33C C 0.4880(3) 0.9278(5) 0.4637(2) 0.034(2) Uani 1 1 d . . .
H33C H 0.5033 0.9054 0.4856 0.041 Uiso 1 1 calc R . .
C34C C 0.5178(4) 0.9834(5) 0.4468(2) 0.047(2) Uani 1 1 d . . .
H34C H 0.5543 0.9977 0.4571 0.056 Uiso 1 1 calc R . .
C35C C 0.4956(4) 1.0186(5) 0.4154(2) 0.043(2) Uani 1 1 d . . .
H35C H 0.5160 1.0583 0.4048 0.052 Uiso 1 1 calc R . .
C36C C 0.4441(3) 0.9955(5) 0.3996(2) 0.044(2) Uani 1 1 d . . .
H36C H 0.4293 1.0173 0.3776 0.053 Uiso 1 1 calc R . .
C37C C 0.4133(3) 0.9401(5) 0.4159(2) 0.0309(18) Uani 1 1 d . . .
H37D H 0.3771 0.9258 0.4052 0.037 Uiso 1 1 calc R . .
O1S O 0.2213(2) 0.1528(3) 0.43559(16) 0.0421(15) Uani 1 1 d . . .
C1S C 0.2768(4) 0.0660(5) 0.4063(3) 0.051(3) Uani 1 1 d . . .
H1SA H 0.2708 0.0238 0.4231 0.076 Uiso 1 1 calc GR . .
H1SB H 0.3137 0.0597 0.3994 0.076 Uiso 1 1 calc GR . .
H1SC H 0.2486 0.0616 0.3856 0.076 Uiso 1 1 calc GR . .
C2S C 0.2726(3) 0.1470(5) 0.4228(2) 0.041(2) Uani 1 1 d . . .
H2SA H 0.3034 0.1541 0.4422 0.049 Uiso 1 1 calc R . .
H2SB H 0.2753 0.1899 0.4053 0.049 Uiso 1 1 calc R . .
C3S C 0.2100(3) 0.2314(5) 0.4481(2) 0.042(2) Uani 1 1 d . . .
H3SA H 0.2073 0.2711 0.4287 0.050 Uiso 1 1 calc R . .
H3SB H 0.2401 0.2485 0.4665 0.050 Uiso 1 1 calc R . .
C4S C 0.1557(4) 0.2272(6) 0.4625(3) 0.063(3) Uani 1 1 d . . .
H4SA H 0.1596 0.1906 0.4826 0.094 Uiso 1 1 calc GR . .
H4SB H 0.1266 0.2070 0.4445 0.094 Uiso 1 1 calc GR . .
H4SC H 0.1457 0.2811 0.4699 0.094 Uiso 1 1 calc GR . .

loop_
_atom_site_aniso_label
_atom_site_aniso_U_11
_atom_site_aniso_U_22
_atom_site_aniso_U_33
_atom_site_aniso_U_23
_atom_site_aniso_U_13
_atom_site_aniso_U_12
Co1 0.0158(4) 0.0203(5) 0.0256(5) 0.0003(5) 0.0007(4) 0.0027(4)
O2 0.027(3) 0.028(3) 0.036(3) 0.006(3) -0.004(2) 0.002(2)
O3 0.024(3) 0.048(4) 0.031(3) -0.005(3) 0.003(2) -0.002(3)
N1 0.015(3) 0.012(3) 0.032(4) -0.002(3) 0.000(2) 0.001(2)
N4 0.017(3) 0.023(3) 0.011(3) -0.003(3) 0.001(2) 0.004(3)
C1 0.016(4) 0.007(4) 0.033(4) 0.004(3) 0.005(3) -0.001(3)
C2 0.012(3) 0.016(4) 0.026(4) -0.004(3) -0.001(3) 0.001(3)
C3 0.013(3) 0.043(5) 0.017(4) 0.002(3) 0.004(3) 0.000(3)
C4 0.012(3) 0.022(4) 0.029(4) -0.003(3) -0.008(3) 0.006(3)
C5 0.011(3) 0.017(4) 0.019(4) -0.001(3) 0.002(3) 0.005(3)
C6 0.013(3) 0.013(4) 0.031(4) 0.002(3) 0.000(3) 0.003(3)
C7 0.019(4) 0.018(4) 0.031(4) 0.000(3) 0.002(3) -0.008(3)
C8 0.011(3) 0.024(5) 0.042(5) 0.000(4) -0.002(3) -0.002(3)
C9 0.015(3) 0.010(4) 0.036(4) -0.001(3) -0.001(3) 0.005(3)
C10 0.015(3) 0.015(4) 0.024(4) -0.001(3) -0.001(3) -0.003(3)
C11 0.009(3) 0.015(4) 0.030(4) 0.002(3) -0.003(3) 0.000(3)
C12 0.017(4) 0.019(4) 0.029(4) -0.003(3) -0.008(3) 0.006(3)
C13 0.043(5) 0.029(5) 0.025(4) -0.003(4) 0.001(4) -0.003(4)
C14 0.021(4) 0.018(4) 0.045(5) -0.006(4) -0.010(3) -0.001(3)
C15 0.013(4) 0.018(4) 0.067(6) 0.016(4) -0.007(4) -0.004(3)
C16 0.044(5) 0.022(5) 0.073(7) 0.002(5) -0.010(5) -0.013(4)
C17 0.024(4) 0.024(5) 0.036(5) 0.010(4) 0.004(3) -0.001(3)
C18 0.015(4) 0.023(4) 0.028(4) 0.003(3) 0.000(3) 0.001(3)
C19 0.034(4) 0.043(5) 0.030(5) 0.000(4) 0.011(3) -0.012(4)
C20 0.014(3) 0.009(4) 0.036(4) -0.005(3) -0.007(3) -0.004(3)
C21 0.018(4) 0.019(4) 0.038(5) -0.004(4) -0.002(3) -0.004(3)
C22 0.040(5) 0.030(5) 0.027(4) 0.005(4) 0.003(3) 0.002(4)
C23 0.019(4) 0.011(4) 0.049(5) 0.005(3) -0.006(3) 0.001(3)
C24 0.015(4) 0.016(4) 0.046(5) -0.012(4) -0.003(3) -0.002(3)
C25 0.031(4) 0.023(5) 0.054(6) 0.003(4) -0.006(4) 0.008(4)
C26 0.026(4) 0.028(5) 0.020(4) -0.007(3) -0.004(3) 0.001(3)
C27 0.019(4) 0.018(4) 0.027(4) -0.006(3) -0.008(3) 0.000(3)
C28 0.036(5) 0.035(5) 0.031(5) 0.000(4) 0.005(4) 0.013(4)
C29 0.008(3) 0.024(4) 0.018(4) 0.000(3) 0.000(3) -0.002(3)
C30 0.011(3) 0.021(4) 0.033(4) 0.001(3) -0.001(3) 0.004(3)
C31 0.018(4) 0.032(5) 0.031(4) -0.004(4) 0.002(3) 0.003(3)
C32 0.014(4) 0.043(5) 0.029(4) 0.002(4) 0.008(3) 0.003(3)
C33 0.011(3) 0.029(5) 0.031(4) 0.002(3) 0.001(3) 0.000(3)
C34 0.012(3) 0.026(4) 0.024(4) 0.000(3) -0.002(3) 0.000(3)
C35 0.020(4) 0.021(4) 0.029(4) 0.004(3) 0.007(3) 0.002(3)
C36 0.025(4) 0.023(4) 0.029(4) 0.005(3) 0.005(3) 0.003(3)
C37 0.038(5) 0.023(5) 0.033(5) 0.001(4) 0.005(4) -0.008(4)
C38 0.054(5) 0.015(4) 0.032(5) 0.004(4) 0.008(4) 0.000(4)
C39 0.053(5) 0.022(5) 0.029(5) 0.008(4) 0.013(4) 0.016(4)
C40 0.075(7) 0.040(6) 0.038(5) 0.002(4) 0.008(5) 0.029(5)
C41 0.035(5) 0.034(5) 0.049(6) 0.012(4) 0.015(4) 0.019(4)
C42 0.024(4) 0.028(5) 0.025(4) 0.010(3) 0.003(3) 0.011(3)
C43 0.012(4) 0.049(6) 0.040(5) 0.005(4) -0.001(3) 0.011(4)
C44 0.023(4) 0.023(4) 0.019(4) -0.008(3) 0.004(3) 0.005(3)
C45 0.025(4) 0.022(4) 0.041(5) -0.006(4) 0.007(3) 0.005(3)
C46 0.021(4) 0.028(5) 0.027(4) -0.005(3) 0.001(3) -0.002(3)
C47 0.031(4) 0.024(5) 0.025(4) -0.009(3) 0.002(3) -0.003(3)
C48 0.042(5) 0.021(4) 0.021(4) 0.003(3) 0.008(3) 0.011(4)
C49 0.048(5) 0.030(5) 0.044(5) 0.002(4) 0.010(4) 0.005(4)
C50 0.027(4) 0.038(5) 0.034(5) -0.001(4) 0.004(3) 0.016(4)
C51 0.023(4) 0.023(5) 0.045(5) -0.005(4) 0.011(4) 0.006(3)
C52 0.016(4) 0.047(6) 0.049(5) 0.002(4) -0.001(3) 0.006(4)
P1C 0.0172(9) 0.0224(11) 0.0261(10) -0.0005(9) 0.0002(7) 0.0014(8)
P2C 0.0194(9) 0.0200(11) 0.0274(11) -0.0006(9) 0.0018(8) 0.0007(8)
N1C 0.027(3) 0.025(4) 0.026(3) -0.002(3) -0.002(3) -0.002(3)
C1C 0.018(2) 0.034(3) 0.013(2) 0.001(2) 0.0011(19) 0.000(2)
C2C 0.024(4) 0.026(5) 0.042(5) -0.003(4) 0.007(3) -0.004(3)
C3C 0.025(4) 0.046(6) 0.044(5) -0.013(4) 0.014(4) -0.004(4)
C4C 0.039(5) 0.038(5) 0.036(5) -0.004(4) 0.015(4) -0.013(4)
C5C 0.040(5) 0.029(5) 0.056(6) 0.011(4) 0.014(4) 0.001(4)
C6C 0.028(4) 0.036(5) 0.029(4) 0.002(4) -0.003(3) 0.002(4)
C7C 0.018(2) 0.034(3) 0.013(2) 0.001(2) 0.0011(19) 0.000(2)
C8C 0.027(4) 0.029(5) 0.036(5) 0.008(4) 0.000(3) 0.000(3)
C9C 0.021(4) 0.036(5) 0.068(7) 0.022(5) -0.003(4) -0.003(4)
C10C 0.038(5) 0.069(8) 0.055(7) 0.014(6) -0.018(4) -0.009(5)
C11C 0.040(5) 0.072(7) 0.038(6) -0.012(5) -0.012(4) -0.009(5)
C12C 0.026(4) 0.044(5) 0.026(4) -0.002(4) -0.001(3) -0.007(4)
C13C 0.017(4) 0.024(4) 0.023(4) 0.000(3) -0.001(3) 0.004(3)
C14C 0.027(4) 0.027(5) 0.033(5) -0.007(4) 0.004(3) -0.003(3)
C15C 0.031(4) 0.029(5) 0.043(5) 0.008(4) 0.015(4) -0.003(4)
C16C 0.030(4) 0.044(6) 0.026(4) -0.003(4) 0.002(3) 0.000(4)
C17C 0.025(4) 0.028(5) 0.040(5) -0.007(4) -0.001(3) -0.003(3)
C18C 0.015(4) 0.028(5) 0.038(5) 0.002(4) 0.003(3) 0.000(3)
C19C 0.026(4) 0.020(4) 0.013(4) 0.006(3) 0.001(3) 0.003(3)
C20C 0.030(4) 0.037(5) 0.021(4) 0.003(4) 0.003(3) 0.001(4)
C21C 0.025(4) 0.043(6) 0.043(5) -0.007(4) -0.007(4) 0.005(4)
C22C 0.028(4) 0.023(5) 0.041(5) 0.000(4) -0.010(3) -0.004(3)
C23C 0.044(5) 0.026(5) 0.017(4) 0.005(3) -0.001(3) 0.007(4)
C24C 0.020(4) 0.021(4) 0.030(4) 0.008(3) -0.002(3) 0.002(3)
C25C 0.022(4) 0.028(5) 0.022(4) -0.001(3) 0.002(3) -0.003(3)
C26C 0.026(4) 0.030(5) 0.032(5) -0.001(4) 0.003(3) 0.006(3)
C27C 0.025(4) 0.044(6) 0.036(5) -0.002(4) 0.012(3) 0.003(4)
C28C 0.025(4) 0.037(6) 0.049(5) -0.015(4) 0.014(4) 0.000(4)
C29C 0.048(5) 0.023(5) 0.049(6) -0.004(4) 0.024(4) 0.004(4)
C30C 0.043(5) 0.026(5) 0.032(4) 0.001(4) 0.013(4) 0.005(4)
C32C 0.027(4) 0.027(4) 0.019(4) -0.005(3) 0.003(3) -0.001(3)
C33C 0.025(4) 0.041(5) 0.037(5) -0.011(4) 0.007(3) -0.008(4)
C34C 0.041(5) 0.043(6) 0.060(7) -0.021(5) 0.023(5) -0.018(4)
C35C 0.053(6) 0.027(5) 0.056(6) -0.003(4) 0.031(5) -0.015(4)
C36C 0.046(5) 0.031(5) 0.060(6) 0.011(5) 0.030(4) 0.002(4)
C37C 0.028(4) 0.026(5) 0.039(5) 0.000(4) 0.005(3) 0.000(3)
O1S 0.039(3) 0.029(4) 0.060(4) 0.005(3) 0.013(3) -0.005(3)
C1S 0.044(5) 0.033(6) 0.076(7) -0.003(5) 0.008(5) 0.005(4)
C2S 0.037(5) 0.049(6) 0.038(5) 0.004(4) 0.009(4) -0.004(4)
C3S 0.037(5) 0.040(6) 0.050(6) -0.001(4) 0.015(4) -0.005(4)
C4S 0.054(6) 0.061(7) 0.078(8) -0.007(6) 0.025(6) 0.001(5)

loop_
_atom_type_symbol
_atom_type_description
_atom_type_scat_dispersion_real
_atom_type_scat_dispersion_imag
_atom_type_scat_source
C C 0.0033 0.0016 'International Tables Vol C Tables 4.2.6.8 and 6.1.1.4'
H H 0.0000 0.0000 'International Tables Vol C Tables 4.2.6.8 and 6.1.1.4'
Co Co 0.3494 0.9721 'International Tables Vol C Tables 4.2.6.8 and 6.1.1.4'
N N 0.0061 0.0033 'International Tables Vol C Tables 4.2.6.8 and 6.1.1.4'
O O 0.0106 0.0060 'International Tables Vol C Tables 4.2.6.8 and 6.1.1.4'
P P 0.1023 0.0942 'International Tables Vol C Tables 4.2.6.8 and 6.1.1.4'

loop_
_geom_angle_atom_site_label_1
_geom_angle_atom_site_label_2
_geom_angle_atom_site_label_3
_geom_angle
C2 Co1 C1 108.8(3)
C2 Co1 C3 107.8(3)
C2 Co1 C4 109.5(3)
C3 Co1 C1 111.5(3)
C3 Co1 C4 108.1(3)
C4 Co1 C1 111.1(3)
C1 N1 C5 156.8(6)
C4 N4 C29 158.3(7)
N1 C1 Co1 177.1(6)
O2 C2 Co1 176.4(6)
O3 C3 Co1 176.8(7)
N4 C4 Co1 178.6(6)
N1 C5 C6 120.1(6)
N1 C5 C10 118.1(6)
C6 C5 C10 121.8(5)
C5 C6 C7 118.2(6)
C5 C6 C20 123.4(5)
C7 C6 C20 118.2(6)
C6 C7 H7 119.9
C8 C7 C6 120.2(6)
C8 C7 H7 119.9
C7 C8 H8 119.6
C9 C8 C7 120.7(6)
C9 C8 H8 119.6
C8 C9 H9 119.5
C8 C9 C10 120.9(6)
C10 C9 H9 119.5
C5 C10 C11 122.6(5)
C9 C10 C5 118.1(6)
C9 C10 C11 119.2(6)
C12 C11 C10 121.0(6)
C18 C11 C10 118.9(6)
C18 C11 C12 120.0(6)
C11 C12 C13 120.1(6)
C14 C12 C11 119.0(7)
C14 C12 C13 120.8(7)
C12 C13 H13A 109.5
C12 C13 H13B 109.5
C12 C13 H13C 109.5
H13A C13 H13B 109.5
H13A C13 H13C 109.5
H13B C13 H13C 109.5
C12 C14 H14 119.1
C12 C14 C15 121.7(8)
C15 C14 H14 119.1
C14 C15 C16 120.1(8)
C17 C15 C14 118.3(7)
C17 C15 C16 121.6(8)
C15 C16 H16A 109.5
C15 C16 H16B 109.5
C15 C16 H16C 109.5
H16A C16 H16B 109.5
H16A C16 H16C 109.5
H16B C16 H16C 109.5
C15 C17 H17 119.0
C15 C17 C18 122.0(7)
C18 C17 H17 119.0
C11 C18 C19 120.1(6)
C17 C18 C11 118.9(7)
C17 C18 C19 121.0(7)
C18 C19 H19A 109.5
C18 C19 H19B 109.5
C18 C19 H19C 109.5
H19A C19 H19B 109.5
H19A C19 H19C 109.5
H19B C19 H19C 109.5
C21 C20 C6 121.3(7)
C21 C20 C27 119.9(6)
C27 C20 C6 118.7(6)
C20 C21 C22 119.8(7)
C20 C21 C23 119.8(7)
C23 C21 C22 120.4(7)
C21 C22 H22A 109.5
C21 C22 H22B 109.5
C21 C22 H22C 109.5
H22A C22 H22B 109.5
H22A C22 H22C 109.5
H22B C22 H22C 109.5
C21 C23 H23 119.5
C21 C23 C24 121.0(7)
C24 C23 H23 119.5
C23 C24 C25 119.7(7)
C26 C24 C23 118.3(7)
C26 C24 C25 121.9(7)
C24 C25 H25A 109.5
C24 C25 H25B 109.5
C24 C25 H25C 109.5
H25A C25 H25B 109.5
H25A C25 H25C 109.5
H25B C25 H25C 109.5
C24 C26 H26 118.7
C24 C26 C27 122.6(7)
C27 C26 H26 118.7
C20 C27 C28 121.0(6)
C26 C27 C20 118.3(7)
C26 C27 C28 120.7(7)
C27 C28 H28A 109.5
C27 C28 H28B 109.5
C27 C28 H28C 109.5
H28A C28 H28B 109.5
H28A C28 H28C 109.5
H28B C28 H28C 109.5
N4 C29 C30 119.8(6)
N4 C29 C34 119.7(6)
C34 C29 C30 120.5(6)
C29 C30 C44 120.2(6)
C31 C30 C29 119.0(7)
C31 C30 C44 120.7(6)
C30 C31 H31 119.6
C30 C31 C32 120.8(7)
C32 C31 H31 119.6
C31 C32 H32 120.3
C33 C32 C31 119.5(7)
C33 C32 H32 120.3
C32 C33 H33 119.4
C34 C33 C32 121.3(7)
C34 C33 H33 119.4
C29 C34 C35 120.4(6)
C33 C34 C29 118.9(7)
C33 C34 C35 120.6(6)
C36 C35 C34 119.9(6)
C36 C35 C42 119.6(7)
C42 C35 C34 120.5(6)
C35 C36 C37 121.7(6)
C38 C36 C35 118.6(7)
C38 C36 C37 119.6(7)
C36 C37 H37A 109.5
C36 C37 H37B 109.5
C36 C37 H37C 109.5
H37A C37 H37B 109.5
H37A C37 H37C 109.5
H37B C37 H37C 109.5
C36 C38 H38 118.7
C39 C38 C36 122.6(8)
C39 C38 H38 118.7
C38 C39 C40 121.1(8)
C38 C39 C41 117.6(7)
C41 C39 C40 121.3(8)
C39 C40 H40A 109.5
C39 C40 H40B 109.5
C39 C40 H40C 109.5
H40A C40 H40B 109.5
H40A C40 H40C 109.5
H40B C40 H40C 109.5
C39 C41 H41 118.4
C39 C41 C42 123.1(7)
C42 C41 H41 118.4
C35 C42 C43 121.8(7)
C41 C42 C35 118.5(7)
C41 C42 C43 119.6(7)
C42 C43 H43A 109.5
C42 C43 H43B 109.5
C42 C43 H43C 109.5
H43A C43 H43B 109.5
H43A C43 H43C 109.5
H43B C43 H43C 109.5
C45 C44 C30 119.5(6)
C51 C44 C30 120.3(6)
C51 C44 C45 120.2(7)
C44 C45 C46 121.2(7)
C47 C45 C44 118.9(7)
C47 C45 C46 119.9(7)
C45 C46 H46A 109.5
C45 C46 H46B 109.5
C45 C46 H46C 109.5
H46A C46 H46B 109.5
H46A C46 H46C 109.5
H46B C46 H46C 109.5
C45 C47 H47 119.2
C45 C47 C48 121.6(7)
C48 C47 H47 119.2
C47 C48 C49 120.7(7)
C50 C48 C47 118.1(7)
C50 C48 C49 121.2(7)
C48 C49 H49A 109.5
C48 C49 H49B 109.5
C48 C49 H49C 109.5
H49A C49 H49B 109.5
H49A C49 H49C 109.5
H49B C49 H49C 109.5
C48 C50 H50 118.9
C48 C50 C51 122.2(7)
C51 C50 H50 118.9
C44 C51 C50 118.9(7)
C44 C51 C52 122.1(7)
C50 C51 C52 119.0(7)
C51 C52 H52A 109.5
C51 C52 H52B 109.5
C51 C52 H52C 109.5
H52A C52 H52B 109.5
H52A C52 H52C 109.5
H52B C52 H52C 109.5
N1C P1C C1C 111.3(3)
N1C P1C C7C 109.3(3)
N1C P1C C13C 114.3(3)
C7C P1C C1C 106.3(3)
C7C P1C C13C 107.6(3)
C13C P1C C1C 107.8(3)
N1C P2C C19C 115.7(3)
N1C P2C C25C 107.1(3)
N1C P2C C32C 112.3(3)
C19C P2C C25C 107.9(3)
C19C P2C C32C 107.7(3)
C32C P2C C25C 105.7(3)
P1C N1C P2C 143.3(4)
C2C C1C P1C 117.4(5)
C6C C1C P1C 123.0(5)
C6C C1C C2C 119.6(7)
C1C C2C H2C 120.7
C3C C2C C1C 118.6(7)
C3C C2C H2C 120.7
C2C C3C H3C 119.4
C4C C3C C2C 121.1(7)
C4C C3C H3C 119.4
C3C C4C H4C 120.1
C3C C4C C5C 119.9(8)
C5C C4C H4C 120.1
C4C C5C H5C 119.8
C6C C5C C4C 120.3(8)
C6C C5C H5C 119.8
C1C C6C H6C 119.8
C5C C6C C1C 120.4(7)
C5C C6C H6C 119.8
C8C C7C P1C 120.4(6)
C12C C7C P1C 119.9(6)
C12C C7C C8C 119.2(6)
C7C C8C H8C 119.9
C9C C8C C7C 120.2(8)
C9C C8C H8C 119.9
C8C C9C H9C 120.5
C10C C9C C8C 119.1(8)
C10C C9C H9C 120.5
C9C C10C H10C 119.4
C9C C10C C11C 121.1(8)
C11C C10C H10C 119.4
C10C C11C H11C 120.2
C12C C11C C10C 119.6(9)
C12C C11C H11C 120.2
C7C C12C H12C 119.7
C11C C12C C7C 120.7(8)
C11C C12C H12C 119.7
C14C C13C P1C 117.7(5)
C18C C13C P1C 122.2(6)
C18C C13C C14C 119.7(7)
C13C C14C H14C 120.2
C15C C14C C13C 119.6(7)
C15C C14C H14C 120.2
C14C C15C H15C 120.0
C14C C15C C16C 120.1(7)
C16C C15C H15C 120.0
C15C C16C H16D 119.3
C17C C16C C15C 121.4(7)
C17C C16C H16D 119.3
C16C C17C H17C 120.8
C16C C17C C18C 118.5(7)
C18C C17C H17C 120.8
C13C C18C C17C 120.8(7)
C13C C18C H18C 119.6
C17C C18C H18C 119.6
C20C C19C P2C 121.2(5)
C24C C19C P2C 120.4(5)
C24C C19C C20C 118.4(6)
C19C C20C H20C 119.7
C21C C20C C19C 120.6(7)
C21C C20C H20C 119.7
C20C C21C H21C 119.9
C20C C21C C22C 120.1(7)
C22C C21C H21C 119.9
C21C C22C H22D 120.0
C23C C22C C21C 120.1(7)
C23C C22C H22D 120.0
C22C C23C H23C 120.0
C22C C23C C24C 119.9(7)
C24C C23C H23C 120.0
C19C C24C H24C 119.6
C23C C24C C19C 120.9(7)
C23C C24C H24C 119.6
C26C C25C P2C 119.1(6)
C26C C25C C30C 119.5(7)
C30C C25C P2C 121.5(6)
C25C C26C H26C 120.0
C25C C26C C27C 120.1(7)
C27C C26C H26C 120.0
C26C C27C H27C 120.1
C28C C27C C26C 119.9(8)
C28C C27C H27C 120.1
C27C C28C H28D 119.7
C29C C28C C27C 120.6(7)
C29C C28C H28D 119.7
C28C C29C H29C 120.3
C28C C29C C30C 119.4(8)
C30C C29C H29C 120.3
C25C C30C C29C 120.5(7)
C25C C30C H30C 119.7
C29C C30C H30C 119.7
C33C C32C P2C 117.9(6)
C37C C32C P2C 121.8(6)
C37C C32C C33C 119.8(7)
C32C C33C H33C 120.9
C34C C33C C32C 118.2(8)
C34C C33C H33C 120.9
C33C C34C H34C 119.1
C35C C34C C33C 121.7(8)
C35C C34C H34C 119.1
C34C C35C H35C 120.4
C36C C35C C34C 119.3(8)
C36C C35C H35C 120.4
C35C C36C H36C 119.9
C35C C36C C37C 120.3(9)
C37C C36C H36C 119.9
C32C C37C C36C 120.6(7)
C32C C37C H37D 119.7
C36C C37C H37D 119.7
C2S O1S C3S 113.8(6)
H1SA C1S H1SB 109.5
H1SA C1S H1SC 109.5
H1SB C1S H1SC 109.5
C2S C1S H1SA 109.5
C2S C1S H1SB 109.5
C2S C1S H1SC 109.5
O1S C2S C1S 109.2(7)
O1S C2S H2SA 109.8
O1S C2S H2SB 109.8
C1S C2S H2SA 109.8
C1S C2S H2SB 109.8
H2SA C2S H2SB 108.3
O1S C3S H3SA 110.2
O1S C3S H3SB 110.2
O1S C3S C4S 107.7(7)
H3SA C3S H3SB 108.5
C4S C3S H3SA 110.2
C4S C3S H3SB 110.2
C3S C4S H4SA 109.5
C3S C4S H4SB 109.5
C3S C4S H4SC 109.5
H4SA C4S H4SB 109.5
H4SA C4S H4SC 109.5
H4SB C4S H4SC 109.5

loop_
_geom_bond_atom_site_label_1
_geom_bond_atom_site_label_2
_geom_bond_distance
Co1 C1 1.820(7)
Co1 C2 1.742(7)
Co1 C3 1.743(7)
Co1 C4 1.813(8)
O2 C2 1.180(8)
O3 C3 1.159(8)
N1 C1 1.186(8)
N1 C5 1.391(8)
N4 C4 1.184(8)
N4 C29 1.390(8)
C5 C6 1.398(9)
C5 C10 1.412(9)
C6 C7 1.413(9)
C6 C20 1.498(9)
C7 H7 0.9500
C7 C8 1.395(10)
C8 H8 0.9500
C8 C9 1.377(9)
C9 H9 0.9500
C9 C10 1.403(9)
C10 C11 1.497(9)
C11 C12 1.403(10)
C11 C18 1.401(9)
C12 C13 1.516(10)
C12 C14 1.392(10)
C13 H13A 0.9800
C13 H13B 0.9800
C13 H13C 0.9800
C14 H14 0.9500
C14 C15 1.394(11)
C15 C16 1.527(10)
C15 C17 1.376(11)
C16 H16A 0.9800
C16 H16B 0.9800
C16 H16C 0.9800
C17 H17 0.9500
C17 C18 1.398(10)
C18 C19 1.520(10)
C19 H19A 0.9800
C19 H19B 0.9800
C19 H19C 0.9800
C20 C21 1.391(10)
C20 C27 1.412(10)
C21 C22 1.515(10)
C21 C23 1.393(10)
C22 H22A 0.9800
C22 H22B 0.9800
C22 H22C 0.9800
C23 H23 0.9500
C23 C24 1.396(10)
C24 C25 1.518(10)
C24 C26 1.375(10)
C25 H25A 0.9800
C25 H25B 0.9800
C25 H25C 0.9800
C26 H26 0.9500
C26 C27 1.391(10)
C27 C28 1.507(10)
C28 H28A 0.9800
C28 H28B 0.9800
C28 H28C 0.9800
C29 C30 1.407(9)
C29 C34 1.406(9)
C30 C31 1.382(10)
C30 C44 1.502(10)
C31 H31 0.9500
C31 C32 1.397(10)
C32 H32 0.9500
C32 C33 1.386(10)
C33 H33 0.9500
C33 C34 1.382(9)
C34 C35 1.509(10)
C35 C36 1.405(10)
C35 C42 1.423(9)
C36 C37 1.514(10)
C36 C38 1.401(10)
C37 H37A 0.9800
C37 H37B 0.9800
C37 H37C 0.9800
C38 H38 0.9500
C38 C39 1.379(11)
C39 C40 1.521(11)
C39 C41 1.382(11)
C40 H40A 0.9800
C40 H40B 0.9800
C40 H40C 0.9800
C41 H41 0.9500
C41 C42 1.382(10)
C42 C43 1.512(10)
C43 H43A 0.9800
C43 H43B 0.9800
C43 H43C 0.9800
C44 C45 1.410(10)
C44 C51 1.387(10)
C45 C46 1.515(10)
C45 C47 1.383(10)
C46 H46A 0.9800
C46 H46B 0.9800
C46 H46C 0.9800
C47 H47 0.9500
C47 C48 1.393(10)
C48 C49 1.531(11)
C48 C50 1.382(10)
C49 H49A 0.9800
C49 H49B 0.9800
C49 H49C 0.9800
C50 H50 0.9500
C50 C51 1.390(11)
C51 C52 1.519(10)
C52 H52A 0.9800
C52 H52B 0.9800
C52 H52C 0.9800
P1C N1C 1.579(6)
P1C C1C 1.805(7)
P1C C7C 1.787(7)
P1C C13C 1.805(7)
P2C N1C 1.586(6)
P2C C19C 1.785(7)
P2C C25C 1.811(7)
P2C C32C 1.802(7)
C1C C2C 1.417(9)
C1C C6C 1.396(10)
C2C H2C 0.9500
C2C C3C 1.393(10)
C3C H3C 0.9500
C3C C4C 1.382(11)
C4C H4C 0.9500
C4C C5C 1.388(11)
C5C H5C 0.9500
C5C C6C 1.377(10)
C6C H6C 0.9500
C7C C8C 1.403(10)
C7C C12C 1.389(10)
C8C H8C 0.9500
C8C C9C 1.401(10)
C9C H9C 0.9500
C9C C10C 1.380(13)
C10C H10C 0.9500
C10C C11C 1.390(13)
C11C H11C 0.9500
C11C C12C 1.383(11)
C12C H12C 0.9500
C13C C14C 1.402(10)
C13C C18C 1.396(10)
C14C H14C 0.9500
C14C C15C 1.383(10)
C15C H15C 0.9500
C15C C16C 1.393(11)
C16C H16D 0.9500
C16C C17C 1.386(10)
C17C H17C 0.9500
C17C C18C 1.398(10)
C18C H18C 0.9500
C19C C20C 1.404(9)
C19C C24C 1.401(10)
C20C H20C 0.9500
C20C C21C 1.380(10)
C21C H21C 0.9500
C21C C22C 1.397(11)
C22C H22D 0.9500
C22C C23C 1.380(10)
C23C H23C 0.9500
C23C C24C 1.388(10)
C24C H24C 0.9500
C25C C26C 1.386(10)
C25C C30C 1.389(10)
C26C H26C 0.9500
C26C C27C 1.395(10)
C27C H27C 0.9500
C27C C28C 1.387(11)
C28C H28D 0.9500
C28C C29C 1.376(11)
C29C H29C 0.9500
C29C C30C 1.399(10)
C30C H30C 0.9500
C32C C33C 1.405(10)
C32C C37C 1.380(10)
C33C H33C 0.9500
C33C C34C 1.392(11)
C34C H34C 0.9500
C34C C35C 1.387(12)
C35C H35C 0.9500
C35C C36C 1.369(12)
C36C H36C 0.9500
C36C C37C 1.393(10)
C37C H37D 0.9500
O1S C2S 1.414(9)
O1S C3S 1.430(10)
C1S H1SA 0.9800
C1S H1SB 0.9800
C1S H1SC 0.9800
C1S C2S 1.494(11)
C2S H2SA 0.9900
C2S H2SB 0.9900
C3S H3SA 0.9900
C3S H3SB 0.9900
C3S C4S 1.510(11)
C4S H4SA 0.9800
C4S H4SB 0.9800
C4S H4SC 0.9800
